data_4103520
loop_
_publ_author_name
'Kristina Lekin'
'Stephen M. Winter'
'Laura E. Downie'
'Xuezhao Bao'
'John S. Tse'
'Serge Desgreniers'
'Richard A. Secco'
'Paul A. Dube'
'Richard T. Oakley'

_publ_contact_author_address
; 'Department of Chemistry
University of Waterloo
Waterloo, ON  N2L 3G1 Canada'
;
_publ_contact_author_email oakley@uwaterloo.ca
_publ_contact_author_fax 519-746-0435
_publ_contact_author_name 'Richard Oakley'
_publ_contact_author_phone 519-888-4582
_publ_section_title
;
 Hysteretic Spin Crossover between a Bisdithiazolyl Radical and Its
 Hypervalent \s-Dimer
;
_journal_name_full 'Journal of the American Chemical Society'
_journal_page_first 16212
_journal_page_last 16224
_journal_paper_doi 10.1021/ja106768z
_journal_volume 132
_journal_year 2010
_chemical_formula_moiety 'C7 H5 F N3 S4'
_chemical_formula_sum 'C7 H5 F N3 S4'
_chemical_formula_weight 278.42
_chemical_name_common FBPEt
_chemical_name_systematic ' ?'
_space_group_IT_number 14
_symmetry_cell_setting monoclinic
_symmetry_space_group_name_Hall '-P 2ybc'
_symmetry_space_group_name_H-M 'P 1 21/c 1'
_cell_angle_alpha 90.0
_cell_angle_beta 105.746(5)
_cell_angle_gamma 90.0
_cell_formula_units_Z 4
_cell_length_a 5.20380(35)
_cell_length_b 11.6317(4)
_cell_length_c 17.7657(9)
_cell_measurement_temperature 393
_cell_volume 1034.99(10)
_computing_structure_refinement GSAS
_diffrn_ambient_temperature 393
_diffrn_radiation_polarisn_ratio 0.5
_diffrn_radiation_probe x-ray
_diffrn_source INEL
_diffrn_source_type 'Cu K\a'
_exptl_absorpt_correction_T_max 1.00000
_exptl_absorpt_correction_T_min 1.00000
_exptl_absorpt_process_details
;   GSAS Absorption/surface roughness correction: function number 0
 No correction is applied.
;
_exptl_crystal_colour black
_pd_calc_method 'Rietveld Refinement'
_pd_char_colour black
_pd_char_particle_morphology powder
_pd_meas_2theta_range_inc 0.029
_pd_meas_2theta_range_max 112.64799
_pd_meas_2theta_range_min 0.302
_pd_phase_name 'from C:/gsas/MyWork/FBPEt_highT_proper_settings_model.cif'
_pd_proc_2theta_range_inc 0.029
_pd_proc_2theta_range_max 112.64799
_pd_proc_2theta_range_min 0.302
_pd_proc_info_datetime 2010-07-02T11:52:31
_pd_proc_ls_background_function
;   GSAS Background function number 1 with  6 terms.
 Shifted Chebyshev function of 1st kind
      1:    3148.27     2:   -50.1830     3:   -925.245     4:    634.092    
      5:   -124.881     6:   -386.597    
;
_pd_proc_ls_peak_cutoff 0.00100
_pd_proc_ls_profile_function
;
 CW Profile function number 3 with  19 terms
 Pseudovoigt profile coefficients as parameterized in
 P. Thompson, D.E. Cox & J.B. Hastings (1987). J. Appl. Cryst.,20,79-83.
 Asymmetry correction of L.W. Finger, D.E. Cox & A. P. Jephcoat (1994).
 J. Appl. Cryst.,27,892-900.
 Peak tails are ignored  where the intensity is below 0.0010 times the peak
   Aniso. broadening axis   0.0   0.0   1.0
;
_pd_proc_ls_prof_R_factor 0.0797
_pd_proc_ls_prof_wR_expected 0.0001
_pd_proc_ls_prof_wR_factor 0.1421
_refine_ls_goodness_of_fit_all 1151.95
_refine_ls_matrix_type full
_refine_ls_number_parameters 1
_refine_ls_number_restraints 0
_refine_ls_R_Fsqd_factor 0.61512
_refine_ls_shift/su_max 0.00
_refine_ls_shift/su_mean 0.00
_cod_data_source_file ja106768z_si_006.cif
_cod_data_source_block FBPET_HIGHT3_publ
_cod_depositor_comments
;
The following automatic conversions were performed:

'_geom_bond_publ_flag' value 'N' changed to 'n' according to the
built-in table from CIF Core dictionary named 'cif_core.dic' version
2.4.1 from 2010-06-29 (23 times).

'_geom_angle_publ_flag' value 'N'
changed to 'n' according to the built-in table from CIF Core
dictionary named 'cif_core.dic' version 2.4.1 from 2010-06-29 (36
times).

Automatic conversion script
Id: cif_fix_values 1715 2011-07-08 13:25:40Z adriana 
;
_cod_database_code 4103520
_cod_database_fobs_code 4103520
_gsas_exptl_extinct_corr_t_min 1.00000
_gsas_exptl_extinct_corr_t_max 1.00000

loop_
_symmetry_equiv_pos_site_id
_symmetry_equiv_pos_as_xyz
1 +x,+y,+z
2 -x,+y+1/2,-z+1/2
-1 -x,-y,-z
-2 +x,-y+1/2,+z+1/2

loop_
_atom_site_type_symbol
_atom_site_label
_atom_site_fract_x
_atom_site_fract_y
_atom_site_fract_z
_atom_site_occupancy
_atom_site_thermal_displace_type
_atom_site_U_iso_or_equiv
_atom_site_symmetry_multiplicity
C C1 0.29919 0.79848 0.58963 1.0 Uiso 0.038 4
C C2 0.35934 0.80145 0.67384 1.0 Uiso 0.038 4
C C3 0.21636 0.73259 0.71167 1.0 Uiso 0.038 4
C C4 0.0155 0.66075 0.67019 1.0 Uiso 0.038 4
C C5 -0.04652 0.65701 0.58597 1.0 Uiso 0.038 4
C C6 0.04233 0.71933 0.46226 1.0 Uiso 0.038 4
C C7 -0.16998 0.80634 0.422 1.0 Uiso 0.038 4
H H6A 0.22974 0.7354 0.44778 1.0 Uiso 0.038 4
H H6B -0.02317 0.6319 0.44511 1.0 Uiso 0.038 4
H H7A -0.10441 0.89397 0.4391 1.0 Uiso 0.038 4
H H7B -0.2066 0.79925 0.35853 1.0 Uiso 0.038 4
H H7C -0.35794 0.79023 0.43641 1.0 Uiso 0.038 4
S S1 0.66392 0.9478 0.6086 1.0 Uiso 0.038 4
S S2 0.61418 0.89565 0.72095 1.0 Uiso 0.038 4
S S3 -0.39815 0.5132 0.59734 1.0 Uiso 0.038 4
S S4 -0.1776 0.57164 0.71256 1.0 Uiso 0.038 4
N N1 0.42745 0.86403 0.55231 1.0 Uiso 0.038 4
N N2 0.10271 0.72377 0.54837 1.0 Uiso 0.038 4
N N3 -0.2382 0.59165 0.54525 1.0 Uiso 0.038 4
F F1 0.2729 0.7359 0.79015 1.0 Uiso 0.038 4

loop_
_atom_type_symbol
_atom_type_number_in_cell
_atom_type_scat_dispersion_real
_atom_type_scat_dispersion_imag
_atom_type_scat_Cromer_Mann_a1
_atom_type_scat_Cromer_Mann_a2
_atom_type_scat_Cromer_Mann_a3
_atom_type_scat_Cromer_Mann_a4
_atom_type_scat_Cromer_Mann_b1
_atom_type_scat_Cromer_Mann_b2
_atom_type_scat_Cromer_Mann_b3
_atom_type_scat_Cromer_Mann_b4
_atom_type_scat_Cromer_Mann_c
_atom_type_scat_source
S 16.0 0.000 0.000 6.90530 1.46790 5.20340 22.2151 1.43790 0.25360 1.58630 56.1720 0.86690 International_Tables_Vol_C
N 12.0 0.000 0.000 12.2126 0.00570 3.13220 9.89330 2.01250 28.9975 1.16630 0.58260 -11.529 International_Tables_Vol_C
C 28.0 0.000 0.000 2.31000 20.8439 1.02000 10.2075 1.58860 0.56870 0.86500 51.6512 0.21560 International_Tables_Vol_C
F 4.0 0.000 0.000 3.53920 10.2825 2.64120 4.29440 1.51700 0.26150 1.02430 26.1476 0.27760 International_Tables_Vol_C
H 20.0 0.000 0.000 0.49300 10.5109 0.32291 26.1257 0.14019 3.14236 0.04081 57.7997 0.00304 International_Tables_Vol_C

loop_
_diffrn_radiation_wavelength
_diffrn_radiation_wavelength_wt
_diffrn_radiation_type
_diffrn_radiation_wavelength_id
1.540500 1.000 'Cu K\a' 1
1.544300 0.500 'Cu K\a' 2

loop_
_geom_angle_atom_site_label_1
_geom_angle_atom_site_label_2
_geom_angle_atom_site_label_3
_geom_angle
_geom_angle_site_symmetry_1
_geom_angle_site_symmetry_3
_geom_angle_publ_flag
S4 S3 N3 97.813 1_555 1_555 n
S3 S4 C4 89.898 1_555 1_555 n
C5 N2 C6 119.2431 1_555 1_555 n
C5 N2 C1 121.5112 1_555 1_555 n
C6 N2 C1 119.1801 1_555 1_555 n
N2 C5 N3 120.0831 1_555 1_555 n
N2 C5 C4 118.9646 1_555 1_555 n
N3 C5 C4 120.9507 1_555 1_555 n
F1 C3 C4 119.3606 1_555 1_555 n
F1 C3 C2 119.4211 1_555 1_555 n
C4 C3 C2 121.2178 1_555 1_555 n
S3 N3 C5 115.531 1_555 1_555 n
N2 C6 H6B 106.5488 1_555 1_555 n
N2 C6 C7 112.6991 1_555 1_555 n
N2 C6 H6A 106.617 1_555 1_555 n
H6B C6 C7 110.875 1_555 1_555 n
H6B C6 H6A 109.0324 1_555 1_555 n
C7 C6 H6A 110.856 1_555 1_555 n
S4 C4 C5 115.7998 1_555 1_555 n
S4 C4 C3 124.5754 1_555 1_555 n
C5 C4 C3 119.6236 1_555 1_555 n
C6 C7 H7B 109.5409 1_555 1_555 n
C6 C7 H7C 110.909 1_555 1_555 n
C6 C7 H7A 110.921 1_555 1_555 n
H7B C7 H7C 108.172 1_555 1_555 n
H7B C7 H7A 108.1182 1_555 1_555 n
H7C C7 H7A 109.0945 1_555 1_555 n
S2 S1 N1 97.772 1_555 1_555 n
S1 S2 C2 89.953 1_555 1_555 n
N2 C1 N1 120.0914 1_555 1_555 n
N2 C1 C2 118.9002 1_555 1_555 n
N1 C1 C2 121.0069 1_555 1_555 n
S1 N1 C1 115.5319 1_555 1_555 n
C3 C2 S2 124.5874 1_555 1_555 n
C3 C2 C1 119.6820 1_555 1_555 n
S2 C2 C1 115.7294 1_555 1_555 n

loop_
_geom_bond_atom_site_label_1
_geom_bond_atom_site_label_2
_geom_bond_distance
_geom_bond_site_symmetry_2
_geom_bond_publ_flag
S3 S4 2.16664 1_555 n
S3 N3 1.67330 1_555 n
S4 C4 1.74963 1_555 n
N2 C5 1.39061 1_555 n
N2 C6 1.47676 1_555 n
N2 C1 1.38964 1_555 n
C5 N3 1.30561 1_555 n
C5 C4 1.44315 1_555 n
C3 F1 1.34512 1_555 n
C3 C4 1.38412 1_555 n
C3 C2 1.38500 1_555 n
C6 H6B 1.08943 1_555 n
C6 C7 1.52566 1_555 n
C6 H6A 1.09013 1_555 n
C7 H7B 1.09451 1_555 n
C7 H7C 1.09236 1_555 n
C7 H7A 1.09152 1_555 n
S1 S2 2.16778 1_555 n
S1 C1 2.52694 1_555 n
S1 N1 1.67208 1_555 n
S2 C2 1.74852 1_555 n
C1 C2 1.44332 1_555 n
N1 C1 1.30636 1_555 n
